data_7060949
loop_
_publ_author_name
'Cechin, Camila N.'
'Cabral, Bruno N.'
'Bublitz, Fabr\'icio'
'Bortolotto, Tanize'
'da Silveira, G\'essica D.'
'de Carvalho, Leandro M.'
'Cargnelutti, Roberta'
'Abram, Ulrich'
'Nakagaki, Shirley'
'Lang, Ernesto S.'
'Tirloni, B\'arbara'

_publ_section_title
;
 Nuclearity growth of new PdII complexes induced by the electronic effect
 of selenium-containing ligands
;
_journal_name_full 'New Journal of Chemistry'
_journal_paper_doi 10.1039/D1NJ03710B
_journal_year 2021
_chemical_formula_sum 'C32 H24 F14 N4 P2 Pd2 Se2'
_chemical_formula_weight 1163.21
_space_group_crystal_system monoclinic
_space_group_IT_number 14
_space_group_name_Hall '-P 2ybc'
_space_group_name_H-M_alt 'P 1 21/c 1'
_atom_sites_solution_hydrogens geom
_audit_creation_method SHELXL-2016/4
_audit_update_record
;
2020-11-17 deposited with the CCDC.	2021-08-30 downloaded from the CCDC.
;
_cell_angle_alpha 90
_cell_angle_beta 118.122(2)
_cell_angle_gamma 90
_cell_formula_units_Z 4
_cell_length_a 16.4295(8)
_cell_length_b 14.9858(8)
_cell_length_c 16.3738(10)
_cell_measurement_reflns_used 51136
_cell_measurement_temperature 100(2)
_cell_measurement_theta_max 27.14
_cell_measurement_theta_min 2.77
_cell_volume 3555.5(3)
_computing_cell_refinement 'SAINT V8.34A (Bruker AXS Inc., 2013)'
_computing_data_collection 'APEX3 v2015.5-2 (Bruker AXS Inc., 2015)'
_computing_data_reduction 'SAINT V8.34A (Bruker AXS Inc., 2013)'
_computing_molecular_graphics 'Diamond (version 4.4.1)'
_computing_publication_material 'Bruker SHELXTL'
_computing_structure_refinement 'SHELXL-2018 (Sheldrick, 2018)'
_computing_structure_solution 'SHELXT 2018 (Sheldrick, 2018)'
_diffrn_ambient_temperature 100(2)
_diffrn_measured_fraction_theta_full 0.998
_diffrn_measured_fraction_theta_max 0.995
_diffrn_measurement_device_type 'Bruker D8 Venture Photon 100 diffractometer'
_diffrn_measurement_method '\f and \w scans'
_diffrn_radiation_type MoK\a
_diffrn_radiation_wavelength 0.71073
_diffrn_reflns_av_R_equivalents 0.0382
_diffrn_reflns_av_unetI/netI 0.0265
_diffrn_reflns_Laue_measured_fraction_full 0.998
_diffrn_reflns_Laue_measured_fraction_max 0.995
_diffrn_reflns_limit_h_max 20
_diffrn_reflns_limit_h_min -21
_diffrn_reflns_limit_k_max 19
_diffrn_reflns_limit_k_min -19
_diffrn_reflns_limit_l_max 21
_diffrn_reflns_limit_l_min -20
_diffrn_reflns_number 51136
_diffrn_reflns_point_group_measured_fraction_full 0.998
_diffrn_reflns_point_group_measured_fraction_max 0.995
_diffrn_reflns_theta_full 25.242
_diffrn_reflns_theta_max 27.202
_diffrn_reflns_theta_min 2.489
_diffrn_source 'microfocus X ray tube'
_exptl_absorpt_coefficient_mu 3.256
_exptl_absorpt_correction_T_max 0.7455
_exptl_absorpt_correction_T_min 0.3791
_exptl_absorpt_correction_type multi-scan
_exptl_absorpt_process_details
;
 SADABS 2016/2: Krause, L., Herbst-Irmer, R., Sheldrick G.M. & Stalke D.,
 J. Appl. Cryst. 48 (2015) 3-10
;
_exptl_crystal_colour orange
_exptl_crystal_density_diffrn 2.173
_exptl_crystal_description block
_exptl_crystal_F_000 2240
_exptl_crystal_size_max 0.600
_exptl_crystal_size_mid 0.200
_exptl_crystal_size_min 0.200
_refine_diff_density_max 1.169
_refine_diff_density_min -1.893
_refine_diff_density_rms 0.106
_refine_ls_extinction_method none
_refine_ls_goodness_of_fit_ref 1.042
_refine_ls_hydrogen_treatment constr
_refine_ls_matrix_type full
_refine_ls_number_parameters 493
_refine_ls_number_reflns 7874
_refine_ls_number_restraints 6
_refine_ls_restrained_S_all 1.042
_refine_ls_R_factor_all 0.0314
_refine_ls_R_factor_gt 0.0252
_refine_ls_shift/su_max 0.004
_refine_ls_shift/su_mean 0.000
_refine_ls_structure_factor_coef Fsqd
_refine_ls_weighting_details 'w=1/[\s^2^(Fo^2^)+(0.0209P)^2^+6.9902P] where P=(Fo^2^+2Fc^2^)/3'
_refine_ls_weighting_scheme calc
_refine_ls_wR_factor_gt 0.0545
_refine_ls_wR_factor_ref 0.0569
_reflns_Friedel_coverage 0.000
_reflns_number_gt 7004
_reflns_number_total 7874
_reflns_threshold_expression 'I > 2\s(I)'
_cod_data_source_file d1nj03710b2.cif
_cod_data_source_block CC54_b_a
_cod_original_sg_symbol_H-M 'P 21/c'
_cod_database_code 7060949
_shelx_shelxl_version_number 2016/4
_shelx_space_group_comment
;
The symmetry employed for this shelxl refinement is uniquely defined
by the following loop, which should always be used as a source of
symmetry information in preference to the above space-group names.
They are only intended as comments.
;
_shelx_estimated_absorpt_t_min 0.245
_shelx_estimated_absorpt_t_max 0.562

loop_
_space_group_symop_operation_xyz
'x, y, z'
'-x, y+1/2, -z+1/2'
'-x, -y, -z'
'x, -y-1/2, z-1/2'

loop_
_atom_site_label
_atom_site_type_symbol
_atom_site_fract_x
_atom_site_fract_y
_atom_site_fract_z
_atom_site_U_iso_or_equiv
_atom_site_adp_type
_atom_site_occupancy
_atom_site_site_symmetry_order
_atom_site_calc_flag
_atom_site_refinement_flags_posn
_atom_site_refinement_flags_adp
_atom_site_refinement_flags_occupancy
_atom_site_disorder_assembly
_atom_site_disorder_group
PD1 Pd 0.80821(2) 0.49010(2) 0.53367(2) 0.01047(4) Uani 1 1 d . U . . .
C1 C 0.63831(17) 0.52293(17) 0.59272(18) 0.0114(5) Uani 1 1 d . . . . .
N1 N 0.94170(14) 0.44866(14) 0.57266(15) 0.0116(4) Uani 1 1 d . . . . .
F1 F 0.94252(15) 0.31109(14) 0.74145(16) 0.0395(5) Uani 1 1 d . . . . .
P1 P 0.88352(5) 0.24152(5) 0.76524(5) 0.01465(14) Uani 1 1 d . . . . .
SE1 Se 0.65279(2) 0.54442(2) 0.48408(2) 0.01005(4) Uani 1 1 d . U . . .
PD2 Pd 0.69406(2) 0.70062(2) 0.51497(2) 0.01005(4) Uani 1 1 d . U . . .
C2 C 0.68843(18) 0.45678(17) 0.65581(19) 0.0138(5) Uani 1 1 d . . . . .
H2 H 0.727909 0.418607 0.644073 0.017 Uiso 1 1 calc R U . . .
N2 N 0.78389(15) 0.35877(14) 0.48730(16) 0.0134(4) Uani 1 1 d . . . . .
F2 F 0.82414(14) 0.17123(13) 0.78911(14) 0.0338(5) Uani 1 1 d . . . . .
P2 P 0.40705(5) 0.34652(5) 0.78671(5) 0.01493(14) Uani 1 1 d . . . . .
SE2 Se 0.84413(2) 0.63646(2) 0.59977(2) 0.01047(4) Uani 1 1 d . U . . .
F7 F 0.37417(13) 0.28196(12) 0.84363(14) 0.0306(4) Uani 1 1 d . . . . .
F6 F 0.80040(12) 0.24947(13) 0.66205(12) 0.0297(4) Uani 1 1 d . . . . .
C6 C 0.57813(17) 0.57733(18) 0.6088(2) 0.0154(5) Uani 1 1 d . . . . .
H6 H 0.542823 0.621658 0.564835 0.018 Uiso 1 1 calc R U . . .
F5 F 0.84026(13) 0.32073(12) 0.79732(13) 0.0297(4) Uani 1 1 d . . . . .
C5 C 0.56982(18) 0.56684(18) 0.6887(2) 0.0171(6) Uani 1 1 d . . . . .
H5 H 0.528914 0.603144 0.700168 0.021 Uiso 1 1 calc R U . . .
F4 F 0.92594(13) 0.16101(13) 0.73318(13) 0.0317(4) Uani 1 1 d . . . . .
C4 C 0.62248(18) 0.50242(18) 0.75055(19) 0.0150(5) Uani 1 1 d . . . . .
N4 N 0.73066(15) 0.83290(14) 0.54802(15) 0.0124(4) Uani 1 1 d . . . . .
F3 F 0.96524(12) 0.23260(13) 0.86871(12) 0.0304(4) Uani 1 1 d . . . . .
C3 C 0.68070(18) 0.44659(17) 0.73597(19) 0.0152(5) Uani 1 1 d . . . . .
H3 H 0.714971 0.401889 0.779979 0.018 Uiso 1 1 calc R U . . .
N3 N 0.56700(14) 0.76053(14) 0.43775(15) 0.0115(4) Uani 1 1 d . . . . .
F8 F 0.44135(14) 0.40984(13) 0.73151(13) 0.0341(5) Uani 1 1 d . . . . .
F9 F 0.48635(12) 0.38478(11) 0.88349(12) 0.0240(4) Uani 1 1 d . . . . .
C9 C 0.85347(17) 0.60901(17) 0.71900(18) 0.0130(5) Uani 1 1 d . . . . .
F10 F 0.47679(12) 0.27007(12) 0.78922(14) 0.0302(4) Uani 1 1 d . . . . .
C10 C 0.91073(18) 0.53907(19) 0.7700(2) 0.0175(6) Uani 1 1 d . . . . .
H10 H 0.943791 0.506069 0.745685 0.021 Uiso 1 1 calc R U . . .
F11 F 0.32846(12) 0.30609(13) 0.69118(13) 0.0277(4) Uani 1 1 d . . . . .
C11 C 0.91965(19) 0.5175(2) 0.8559(2) 0.0205(6) Uani 1 1 d . . . . .
H11 H 0.958833 0.470195 0.891476 0.025 Uiso 1 1 calc R U . . .
F12 F 0.33782(13) 0.42164(13) 0.78518(14) 0.0345(5) Uani 1 1 d . . . . .
C12 C 0.87000(19) 0.5666(2) 0.88855(19) 0.0192(6) Uani 1 1 d . . . . .
C14 C 0.80493(18) 0.65819(17) 0.75401(19) 0.0144(5) Uani 1 1 d . . . . .
H14 H 0.766389 0.706176 0.719219 0.017 Uiso 1 1 calc R U . . .
F14 F 0.87571(13) 0.54342(13) 0.97124(12) 0.0292(4) Uani 1 1 d . . . . .
C13 C 0.81320(19) 0.63661(18) 0.8403(2) 0.0177(6) Uani 1 1 d . . . . .
H13 H 0.780540 0.669297 0.865318 0.021 Uiso 1 1 calc R U . . .
F13 F 0.61968(12) 0.49459(12) 0.83199(12) 0.0225(4) Uani 1 1 d . . . . .
C16 C 1.10504(18) 0.46592(18) 0.63490(19) 0.0157(5) Uani 1 1 d . . . . .
H16 H 1.157993 0.503210 0.662333 0.019 Uiso 1 1 calc R U . . .
C15 C 1.01797(18) 0.49962(18) 0.61095(18) 0.0130(5) Uani 1 1 d . . . . .
H15 H 1.012085 0.560918 0.622025 0.016 Uiso 1 1 calc R U . . .
C17 C 1.11292(19) 0.37670(19) 0.6179(2) 0.0192(6) Uani 1 1 d . . . . .
H17 H 1.171667 0.351681 0.633848 0.023 Uiso 1 1 calc R U . . .
C18 C 1.03422(19) 0.32422(19) 0.5773(2) 0.0181(6) Uani 1 1 d . . . . .
H18 H 1.038486 0.263098 0.564373 0.022 Uiso 1 1 calc R U . . .
C19 C 0.94929(18) 0.36157(17) 0.55570(18) 0.0119(5) Uani 1 1 d . . . . .
C20 C 0.86194(18) 0.31056(17) 0.51264(18) 0.0123(5) Uani 1 1 d . . . . .
C21 C 0.85849(19) 0.21901(18) 0.4984(2) 0.0160(5) Uani 1 1 d . . . . .
H21 H 0.913706 0.185833 0.516971 0.019 Uiso 1 1 calc R U . . .
C22 C 0.7734(2) 0.17657(19) 0.4566(2) 0.0186(6) Uani 1 1 d . . . . .
H22 H 0.769834 0.113960 0.446399 0.022 Uiso 1 1 calc R U . . .
C23 C 0.6940(2) 0.22608(19) 0.4301(2) 0.0208(6) Uani 1 1 d . . . . .
H23 H 0.635037 0.198317 0.401080 0.025 Uiso 1 1 calc R U . . .
C24 C 0.70217(19) 0.31735(19) 0.4467(2) 0.0187(6) Uani 1 1 d . . . . .
H24 H 0.647704 0.351634 0.428609 0.022 Uiso 1 1 calc R U . . .
C25 C 0.48684(18) 0.71970(18) 0.38247(19) 0.0151(5) Uani 1 1 d . . . . .
H25 H 0.485917 0.656543 0.377050 0.018 Uiso 1 1 calc R U . . .
C26 C 0.40568(19) 0.76665(19) 0.3332(2) 0.0182(6) Uani 1 1 d . . . . .
H26 H 0.349544 0.735986 0.296155 0.022 Uiso 1 1 calc R U . . .
C27 C 0.40708(19) 0.85850(19) 0.3386(2) 0.0191(6) Uani 1 1 d . . . . .
H27 H 0.352300 0.892056 0.304116 0.023 Uiso 1 1 calc R U . . .
C28 C 0.48980(19) 0.90115(18) 0.3951(2) 0.0169(6) Uani 1 1 d . . . . .
H28 H 0.492324 0.964416 0.399200 0.020 Uiso 1 1 calc R U . . .
C29 C 0.56867(18) 0.85088(17) 0.44536(18) 0.0124(5) Uani 1 1 d . . . . .
C30 C 0.65845(18) 0.89048(17) 0.50948(19) 0.0128(5) Uani 1 1 d . . . . .
C31 C 0.67038(19) 0.98054(18) 0.53184(19) 0.0162(5) Uani 1 1 d . . . . .
H31 H 0.619620 1.020452 0.504093 0.019 Uiso 1 1 calc R U . . .
C32 C 0.7567(2) 1.01184(18) 0.5948(2) 0.0182(6) Uani 1 1 d . . . . .
H32 H 0.765503 1.073135 0.611581 0.022 Uiso 1 1 calc R U . . .
C33 C 0.82973(19) 0.95307(19) 0.63296(19) 0.0177(6) Uani 1 1 d . . . . .
H33 H 0.889638 0.973319 0.675845 0.021 Uiso 1 1 calc R U . . .
C34 C 0.81433(18) 0.86389(18) 0.60770(19) 0.0151(5) Uani 1 1 d . . . . .
H34 H 0.864768 0.823454 0.633580 0.018 Uiso 1 1 calc R U . . .

loop_
_atom_site_aniso_label
_atom_site_aniso_U_11
_atom_site_aniso_U_22
_atom_site_aniso_U_33
_atom_site_aniso_U_23
_atom_site_aniso_U_13
_atom_site_aniso_U_12
PD1 0.00816(7) 0.01174(8) 0.01067(8) -0.00014(6) 0.00373(6) 0.00047(5)
C1 0.0090(11) 0.0129(12) 0.0116(13) -0.0015(10) 0.0044(10) -0.0038(9)
N1 0.0107(10) 0.0144(10) 0.0100(11) 0.0004(8) 0.0052(9) 0.0003(8)
F1 0.0478(12) 0.0404(11) 0.0449(13) -0.0020(10) 0.0339(11) -0.0157(10)
P1 0.0143(3) 0.0158(3) 0.0141(4) 0.0026(3) 0.0069(3) 0.0049(3)
SE1 0.00821(7) 0.01062(8) 0.00979(8) 0.00116(6) 0.00298(6) 0.00026(5)
PD2 0.00821(7) 0.01062(8) 0.00979(8) 0.00116(6) 0.00298(6) 0.00026(5)
C2 0.0130(12) 0.0103(11) 0.0183(14) -0.0004(10) 0.0075(11) 0.0005(10)
N2 0.0132(10) 0.0138(10) 0.0124(11) -0.0018(9) 0.0053(9) 0.0000(8)
F2 0.0381(11) 0.0323(10) 0.0346(11) 0.0064(9) 0.0202(9) -0.0075(9)
P2 0.0140(3) 0.0177(3) 0.0147(4) -0.0035(3) 0.0081(3) -0.0040(3)
SE2 0.00816(7) 0.01174(8) 0.01067(8) -0.00014(6) 0.00373(6) 0.00047(5)
F7 0.0355(10) 0.0309(10) 0.0315(11) -0.0034(8) 0.0207(9) -0.0157(8)
F6 0.0241(9) 0.0436(11) 0.0157(9) 0.0053(8) 0.0046(7) 0.0133(8)
C6 0.0097(11) 0.0153(13) 0.0198(14) 0.0029(11) 0.0057(11) 0.0007(10)
F5 0.0384(11) 0.0259(9) 0.0287(10) 0.0040(8) 0.0190(9) 0.0181(8)
C5 0.0107(12) 0.0200(13) 0.0213(15) -0.0021(11) 0.0080(11) 0.0004(10)
F4 0.0329(10) 0.0334(10) 0.0257(10) -0.0043(8) 0.0113(8) 0.0173(8)
C4 0.0147(12) 0.0182(13) 0.0139(13) -0.0031(10) 0.0082(11) -0.0055(10)
N4 0.0128(10) 0.0142(10) 0.0099(11) 0.0010(9) 0.0052(9) -0.0012(8)
F3 0.0207(9) 0.0448(11) 0.0172(9) -0.0031(8) 0.0020(7) 0.0113(8)
C3 0.0162(13) 0.0118(12) 0.0148(13) 0.0006(10) 0.0050(11) -0.0009(10)
N3 0.0113(10) 0.0133(10) 0.0095(11) 0.0009(8) 0.0045(9) 0.0017(8)
F8 0.0411(11) 0.0398(11) 0.0244(10) 0.0024(8) 0.0179(9) -0.0148(9)
F9 0.0276(9) 0.0210(8) 0.0175(9) -0.0043(7) 0.0059(7) -0.0090(7)
C9 0.0080(11) 0.0158(12) 0.0115(13) -0.0029(10) 0.0014(10) -0.0040(10)
F10 0.0217(9) 0.0305(10) 0.0369(11) -0.0098(8) 0.0126(8) 0.0014(8)
C10 0.0139(13) 0.0215(14) 0.0146(14) 0.0007(11) 0.0047(11) 0.0043(11)
F11 0.0176(8) 0.0411(11) 0.0208(9) -0.0122(8) 0.0061(7) -0.0071(8)
C11 0.0154(13) 0.0244(15) 0.0159(14) 0.0045(12) 0.0026(11) 0.0048(11)
F12 0.0316(10) 0.0358(11) 0.0319(11) -0.0053(9) 0.0115(9) 0.0135(8)
C12 0.0179(13) 0.0260(15) 0.0101(13) -0.0007(11) 0.0037(11) -0.0059(11)
C14 0.0127(12) 0.0116(12) 0.0171(14) -0.0013(10) 0.0055(11) -0.0012(10)
F14 0.0322(10) 0.0423(11) 0.0142(9) 0.0063(8) 0.0119(8) 0.0044(8)
C13 0.0156(13) 0.0193(13) 0.0190(15) -0.0056(11) 0.0088(11) -0.0022(11)
F13 0.0242(9) 0.0315(9) 0.0154(9) 0.0000(7) 0.0123(7) 0.0008(7)
C16 0.0115(12) 0.0214(14) 0.0126(13) 0.0003(11) 0.0043(10) -0.0016(10)
C15 0.0138(12) 0.0158(12) 0.0101(13) -0.0003(10) 0.0062(10) -0.0015(10)
C17 0.0122(12) 0.0238(14) 0.0181(15) 0.0008(12) 0.0044(11) 0.0045(11)
C18 0.0178(13) 0.0161(13) 0.0202(15) -0.0003(11) 0.0087(12) 0.0035(11)
C19 0.0151(12) 0.0134(12) 0.0075(12) 0.0020(10) 0.0056(10) 0.0006(10)
C20 0.0139(12) 0.0154(12) 0.0076(12) 0.0004(10) 0.0051(10) 0.0017(10)
C21 0.0199(13) 0.0146(13) 0.0151(14) -0.0011(10) 0.0095(11) 0.0015(10)
C22 0.0261(15) 0.0160(13) 0.0148(14) -0.0036(11) 0.0105(12) -0.0048(11)
C23 0.0206(14) 0.0204(14) 0.0175(15) -0.0039(11) 0.0057(12) -0.0075(11)
C24 0.0131(13) 0.0223(14) 0.0170(15) -0.0026(11) 0.0041(11) -0.0023(11)
C25 0.0140(12) 0.0136(12) 0.0158(14) -0.0012(10) 0.0054(11) -0.0015(10)
C26 0.0121(12) 0.0200(13) 0.0185(15) -0.0002(11) 0.0040(11) -0.0005(10)
C27 0.0145(13) 0.0194(14) 0.0203(15) 0.0042(11) 0.0057(12) 0.0070(11)
C28 0.0177(13) 0.0123(12) 0.0203(15) 0.0019(11) 0.0087(12) 0.0020(10)
C29 0.0145(12) 0.0143(12) 0.0107(13) 0.0002(10) 0.0079(10) -0.0008(10)
C30 0.0157(12) 0.0145(12) 0.0107(13) 0.0014(10) 0.0082(10) -0.0010(10)
C31 0.0212(14) 0.0145(13) 0.0135(14) 0.0006(10) 0.0087(11) 0.0013(10)
C32 0.0260(15) 0.0144(13) 0.0163(14) -0.0035(11) 0.0115(12) -0.0060(11)
C33 0.0172(13) 0.0232(14) 0.0110(13) -0.0028(11) 0.0052(11) -0.0078(11)
C34 0.0133(12) 0.0196(13) 0.0122(13) 0.0011(11) 0.0057(11) -0.0015(10)

loop_
_atom_type_symbol
_atom_type_description
_atom_type_scat_dispersion_real
_atom_type_scat_dispersion_imag
_atom_type_scat_source
C C 0.0033 0.0016 'International Tables Vol C Tables 4.2.6.8 and 6.1.1.4'
H H 0.0000 0.0000 'International Tables Vol C Tables 4.2.6.8 and 6.1.1.4'
F F 0.0171 0.0103 'International Tables Vol C Tables 4.2.6.8 and 6.1.1.4'
N N 0.0061 0.0033 'International Tables Vol C Tables 4.2.6.8 and 6.1.1.4'
P P 0.1023 0.0942 'International Tables Vol C Tables 4.2.6.8 and 6.1.1.4'
Pd Pd -0.9988 1.0072 'International Tables Vol C Tables 4.2.6.8 and 6.1.1.4'
Se Se -0.0929 2.2259 'International Tables Vol C Tables 4.2.6.8 and 6.1.1.4'

loop_
_geom_angle_atom_site_label_1
_geom_angle_atom_site_label_2
_geom_angle_atom_site_label_3
_geom_angle
_geom_angle_site_symmetry_1
_geom_angle_site_symmetry_3
_geom_angle_publ_flag
N1 PD1 N2 79.75(9) . . ?
N1 PD1 SE2 97.81(6) . . ?
N2 PD1 SE2 175.21(6) . . ?
N1 PD1 SE1 177.33(6) . . ?
N2 PD1 SE1 101.80(6) . . ?
SE2 PD1 SE1 80.802(10) . . ?
C2 C1 C6 120.0(3) . . ?
C2 C1 SE1 121.2(2) . . ?
C6 C1 SE1 118.8(2) . . ?
C15 N1 C19 119.2(2) . . ?
C15 N1 PD1 126.37(18) . . ?
C19 N1 PD1 114.40(17) . . ?
F1 P1 F5 90.60(11) . . ?
F1 P1 F3 90.58(12) . . ?
F5 P1 F3 89.73(10) . . ?
F1 P1 F6 90.45(12) . . ?
F5 P1 F6 90.07(10) . . ?
F3 P1 F6 178.95(12) . . ?
F1 P1 F4 90.23(11) . . ?
F5 P1 F4 179.17(12) . . ?
F3 P1 F4 90.37(10) . . ?
F6 P1 F4 89.81(10) . . ?
F1 P1 F2 179.86(13) . . ?
F5 P1 F2 89.54(11) . . ?
F3 P1 F2 89.44(11) . . ?
F6 P1 F2 89.53(11) . . ?
F4 P1 F2 89.64(11) . . ?
C1 SE1 PD2 96.48(7) . . ?
C1 SE1 PD1 101.72(8) . . ?
PD2 SE1 PD1 96.166(11) . . ?
N3 PD2 N4 80.16(8) . . ?
N3 PD2 SE2 176.83(6) . . ?
N4 PD2 SE2 98.08(6) . . ?
N3 PD2 SE1 100.91(6) . . ?
N4 PD2 SE1 177.17(6) . . ?
SE2 PD2 SE1 80.973(10) . . ?
C3 C2 C1 119.8(2) . . ?
C3 C2 H2 120.1 . . ?
C1 C2 H2 120.1 . . ?
C24 N2 C20 119.2(2) . . ?
C24 N2 PD1 126.58(19) . . ?
C20 N2 PD1 113.67(17) . . ?
F8 P2 F12 90.63(12) . . ?
F8 P2 F7 179.01(12) . . ?
F12 P2 F7 90.11(11) . . ?
F8 P2 F11 90.53(11) . . ?
F12 P2 F11 90.63(10) . . ?
F7 P2 F11 90.11(10) . . ?
F8 P2 F10 90.03(11) . . ?
F12 P2 F10 179.31(12) . . ?
F7 P2 F10 89.22(11) . . ?
F11 P2 F10 89.55(10) . . ?
F8 P2 F9 90.44(10) . . ?
F12 P2 F9 90.26(10) . . ?
F7 P2 F9 88.90(10) . . ?
F11 P2 F9 178.68(11) . . ?
F10 P2 F9 89.55(10) . . ?
C9 SE2 PD2 104.01(8) . . ?
C9 SE2 PD1 98.47(8) . . ?
PD2 SE2 PD1 97.993(11) . . ?
C5 C6 C1 120.3(3) . . ?
C5 C6 H6 119.9 . . ?
C1 C6 H6 119.9 . . ?
C4 C5 C6 117.9(3) . . ?
C4 C5 H5 121.0 . . ?
C6 C5 H5 121.0 . . ?
F13 C4 C5 118.9(2) . . ?
F13 C4 C3 117.8(2) . . ?
C5 C4 C3 123.3(3) . . ?
C34 N4 C30 119.3(2) . . ?
C34 N4 PD2 126.52(18) . . ?
C30 N4 PD2 113.88(17) . . ?
C4 C3 C2 118.7(3) . . ?
C4 C3 H3 120.7 . . ?
C2 C3 H3 120.7 . . ?
C25 N3 C29 119.1(2) . . ?
C25 N3 PD2 126.93(18) . . ?
C29 N3 PD2 113.94(17) . . ?
C14 C9 C10 120.5(3) . . ?
C14 C9 SE2 121.1(2) . . ?
C10 C9 SE2 118.5(2) . . ?
C11 C10 C9 120.3(3) . . ?
C11 C10 H10 119.9 . . ?
C9 C10 H10 119.9 . . ?
C12 C11 C10 118.1(3) . . ?
C12 C11 H11 121.0 . . ?
C10 C11 H11 121.0 . . ?
F14 C12 C13 118.4(3) . . ?
F14 C12 C11 118.3(3) . . ?
C13 C12 C11 123.3(3) . . ?
C13 C14 C9 119.6(3) . . ?
C13 C14 H14 120.2 . . ?
C9 C14 H14 120.2 . . ?
C12 C13 C14 118.3(3) . . ?
C12 C13 H13 120.9 . . ?
C14 C13 H13 120.9 . . ?
C17 C16 C15 118.4(3) . . ?
C17 C16 H16 120.8 . . ?
C15 C16 H16 120.8 . . ?
N1 C15 C16 122.4(2) . . ?
N1 C15 H15 118.8 . . ?
C16 C15 H15 118.8 . . ?
C16 C17 C18 119.3(3) . . ?
C16 C17 H17 120.3 . . ?
C18 C17 H17 120.3 . . ?
C19 C18 C17 119.5(3) . . ?
C19 C18 H18 120.2 . . ?
C17 C18 H18 120.2 . . ?
N1 C19 C18 121.1(2) . . ?
N1 C19 C20 115.7(2) . . ?
C18 C19 C20 123.2(2) . . ?
N2 C20 C21 121.2(2) . . ?
N2 C20 C19 115.8(2) . . ?
C21 C20 C19 123.0(2) . . ?
C22 C21 C20 119.2(3) . . ?
C22 C21 H21 120.4 . . ?
C20 C21 H21 120.4 . . ?
C23 C22 C21 119.5(3) . . ?
C23 C22 H22 120.3 . . ?
C21 C22 H22 120.3 . . ?
C22 C23 C24 118.5(3) . . ?
C22 C23 H23 120.7 . . ?
C24 C23 H23 120.7 . . ?
N2 C24 C23 122.4(3) . . ?
N2 C24 H24 118.8 . . ?
C23 C24 H24 118.8 . . ?
N3 C25 C26 122.1(2) . . ?
N3 C25 H25 119.0 . . ?
C26 C25 H25 119.0 . . ?
C27 C26 C25 119.3(3) . . ?
C27 C26 H26 120.4 . . ?
C25 C26 H26 120.4 . . ?
C26 C27 C28 118.9(3) . . ?
C26 C27 H27 120.5 . . ?
C28 C27 H27 120.5 . . ?
C29 C28 C27 119.6(2) . . ?
C29 C28 H28 120.2 . . ?
C27 C28 H28 120.2 . . ?
N3 C29 C28 121.0(2) . . ?
N3 C29 C30 115.9(2) . . ?
C28 C29 C30 123.1(2) . . ?
N4 C30 C31 120.8(2) . . ?
N4 C30 C29 115.9(2) . . ?
C31 C30 C29 123.3(2) . . ?
C32 C31 C30 119.6(3) . . ?
C32 C31 H31 120.2 . . ?
C30 C31 H31 120.2 . . ?
C33 C32 C31 119.2(3) . . ?
C33 C32 H32 120.4 . . ?
C31 C32 H32 120.4 . . ?
C32 C33 C34 118.9(3) . . ?
C32 C33 H33 120.5 . . ?
C34 C33 H33 120.5 . . ?
N4 C34 C33 122.1(3) . . ?
N4 C34 H34 118.9 . . ?
C33 C34 H34 118.9 . . ?

loop_
_geom_bond_atom_site_label_1
_geom_bond_atom_site_label_2
_geom_bond_distance
_geom_bond_site_symmetry_2
_geom_bond_publ_flag
PD1 N1 2.070(2) . ?
PD1 N2 2.079(2) . ?
PD1 SE2 2.3935(3) . ?
PD1 SE1 2.4265(3) . ?
C1 C2 1.388(4) . ?
C1 C6 1.399(4) . ?
C1 SE1 1.930(3) . ?
N1 C15 1.344(3) . ?
N1 C19 1.352(3) . ?
F1 P1 1.592(2) . ?
P1 F5 1.5943(18) . ?
P1 F3 1.5957(19) . ?
P1 F6 1.5996(18) . ?
P1 F4 1.6006(18) . ?
P1 F2 1.6043(19) . ?
SE1 PD2 2.4232(3) . ?
PD2 N3 2.067(2) . ?
PD2 N4 2.068(2) . ?
PD2 SE2 2.3884(3) . ?
C2 C3 1.385(4) . ?
C2 H2 0.9500 . ?
N2 C24 1.337(3) . ?
N2 C20 1.355(3) . ?
P2 F8 1.5859(19) . ?
P2 F12 1.5920(19) . ?
P2 F7 1.6035(19) . ?
P2 F11 1.6053(18) . ?
P2 F10 1.6071(19) . ?
P2 F9 1.6096(18) . ?
SE2 C9 1.929(3) . ?
C6 C5 1.386(4) . ?
C6 H6 0.9500 . ?
C5 C4 1.371(4) . ?
C5 H5 0.9500 . ?
C4 F13 1.361(3) . ?
C4 C3 1.374(4) . ?
N4 C34 1.339(3) . ?
N4 C30 1.358(3) . ?
C3 H3 0.9500 . ?
N3 C25 1.343(3) . ?
N3 C29 1.359(3) . ?
C9 C14 1.392(4) . ?
C9 C10 1.393(4) . ?
C10 C11 1.382(4) . ?
C10 H10 0.9500 . ?
C11 C12 1.380(4) . ?
C11 H11 0.9500 . ?
C12 F14 1.358(3) . ?
C12 C13 1.378(4) . ?
C14 C13 1.392(4) . ?
C14 H14 0.9500 . ?
C13 H13 0.9500 . ?
C16 C17 1.384(4) . ?
C16 C15 1.388(4) . ?
C16 H16 0.9500 . ?
C15 H15 0.9500 . ?
C17 C18 1.386(4) . ?
C17 H17 0.9500 . ?
C18 C19 1.386(4) . ?
C18 H18 0.9500 . ?
C19 C20 1.479(4) . ?
C20 C21 1.388(4) . ?
C21 C22 1.387(4) . ?
C21 H21 0.9500 . ?
C22 C23 1.382(4) . ?
C22 H22 0.9500 . ?
C23 C24 1.389(4) . ?
C23 H23 0.9500 . ?
C24 H24 0.9500 . ?
C25 C26 1.382(4) . ?
C25 H25 0.9500 . ?
C26 C27 1.379(4) . ?
C26 H26 0.9500 . ?
C27 C28 1.388(4) . ?
C27 H27 0.9500 . ?
C28 C29 1.385(4) . ?
C28 H28 0.9500 . ?
C29 C30 1.473(4) . ?
C30 C31 1.388(4) . ?
C31 C32 1.384(4) . ?
C31 H31 0.9500 . ?
C32 C33 1.378(4) . ?
C32 H32 0.9500 . ?
C33 C34 1.386(4) . ?
C33 H33 0.9500 . ?
C34 H34 0.9500 . ?
